data_7247396
loop_
_publ_author_name
'Mensah, Abraham'
'Chen, Wei-Min'
'Kweku, Ennin Vendish'
'Liu, Peng-Lai'
'Shao, Juan-Juan'
'Wang, Fang-Ming'
'Chen, Li-Zhuang'

_publ_section_title
;
 Realizing luminescent from cuprous iodide complexes with high quantum
 yields by introducing planar aromatic groups and modification with
 halogen atoms on the ligand
;
_journal_issue 40
_journal_name_full CrystEngComm
_journal_page_first 5722
_journal_page_last 5729
_journal_paper_doi 10.1039/D3CE00815K
_journal_volume 25
_journal_year 2023
_chemical_formula_moiety 'C26 H36 Cu4 I8 N4'
_chemical_formula_sum 'C26 H36 Cu4 I8 N4'
_chemical_formula_weight 1673.95
_space_group_crystal_system triclinic
_space_group_IT_number 2
_space_group_name_Hall '-P 1'
_space_group_name_H-M_alt 'P -1'
_atom_sites_solution_hydrogens geom
_audit_creation_date 2021-05-06
_audit_creation_method
;
Olex2 1.2
(compiled 2017.03.28 svn.r3405 for OlexSys, GUI svn.r5337)
;
_audit_update_record
;
2022-12-14 deposited with the CCDC.	2023-09-11 downloaded from the CCDC.
;
_cell_angle_alpha 81.554(4)
_cell_angle_beta 85.562(4)
_cell_angle_gamma 84.147(4)
_cell_formula_units_Z 1
_cell_length_a 7.9774(11)
_cell_length_b 8.6192(13)
_cell_length_c 14.768(2)
_cell_measurement_reflns_used 2689
_cell_measurement_temperature 296(2)
_cell_measurement_theta_max 26.43
_cell_measurement_theta_min 2.60
_cell_volume 997.2(2)
_computing_cell_refinement 'SAINT V8.18C (?, 2016)'
_computing_data_reduction 'SAINT V8.18C (?, 2016)'
_computing_molecular_graphics 'Olex2 (Dolomanov et al., 2009)'
_computing_publication_material 'Olex2 (Dolomanov et al., 2009)'
_computing_structure_refinement 'ShelXL (Sheldrick, 2015)'
_diffrn_ambient_temperature 296.15
_diffrn_measured_fraction_theta_full 0.993
_diffrn_measured_fraction_theta_max 0.993
_diffrn_measurement_device_type 'Bruker APEX-II CCD'
_diffrn_measurement_method '\f and \w scans'
_diffrn_radiation_monochromator graphite
_diffrn_radiation_type MoK\a
_diffrn_radiation_wavelength 0.71073
_diffrn_reflns_av_R_equivalents 0.0485
_diffrn_reflns_av_unetI/netI 0.0750
_diffrn_reflns_Laue_measured_fraction_full 0.993
_diffrn_reflns_Laue_measured_fraction_max 0.993
_diffrn_reflns_limit_h_max 9
_diffrn_reflns_limit_h_min -9
_diffrn_reflns_limit_k_max 10
_diffrn_reflns_limit_k_min -9
_diffrn_reflns_limit_l_max 18
_diffrn_reflns_limit_l_min -18
_diffrn_reflns_number 7028
_diffrn_reflns_point_group_measured_fraction_full 0.993
_diffrn_reflns_point_group_measured_fraction_max 0.993
_diffrn_reflns_theta_full 25.242
_diffrn_reflns_theta_max 26.372
_diffrn_reflns_theta_min 2.848
_diffrn_standards_number 0
_exptl_absorpt_coefficient_mu 8.319
_exptl_absorpt_correction_type none
_exptl_crystal_density_diffrn 2.787
_exptl_crystal_description block
_exptl_crystal_F_000 760
_refine_diff_density_max 1.454
_refine_diff_density_min -1.437
_refine_diff_density_rms 0.210
_refine_ls_extinction_method none
_refine_ls_goodness_of_fit_ref 1.040
_refine_ls_hydrogen_treatment constr
_refine_ls_matrix_type full
_refine_ls_number_parameters 190
_refine_ls_number_reflns 4047
_refine_ls_number_restraints 0
_refine_ls_restrained_S_all 1.040
_refine_ls_R_factor_all 0.0584
_refine_ls_R_factor_gt 0.0457
_refine_ls_shift/su_max 0.000
_refine_ls_shift/su_mean 0.000
_refine_ls_structure_factor_coef Fsqd
_refine_ls_weighting_details 'w=1/[\s^2^(Fo^2^)+(0.0542P)^2^+0.6822P] where P=(Fo^2^+2Fc^2^)/3'
_refine_ls_weighting_scheme calc
_refine_ls_wR_factor_gt 0.1185
_refine_ls_wR_factor_ref 0.1272
_reflns_Friedel_coverage 0.000
_reflns_number_gt 3248
_reflns_number_total 4047
_reflns_threshold_expression 'I > 2\s(I)'
_cod_data_source_file d3ce00815k2.cif
_cod_data_source_block 22
_cod_depositor_comments 'Adding full bibliography for 7247393--7247397.cif.'
_cod_database_code 7247396
_shelx_shelxl_version_number 2016/6
_shelx_space_group_comment
;
The symmetry employed for this shelxl refinement is uniquely defined
by the following loop, which should always be used as a source of
symmetry information in preference to the above space-group names.
They are only intended as comments.
;
_olex2_refinement_description
;
1. Fixed Uiso
 At 1.2 times of:
  All C(H) groups, All C(H,H) groups
2.a Secondary CH2 refined with riding coordinates:
 C10(H10A,H10B), C13(H13A,H13B), C7(H7A,H7B), C9(H9A,H9B), C11(H11A,H11B),
 C12(H12A,H12B), C8(H8A,H8B)
2.b Aromatic/amide H refined with riding coordinates:
 C6(H6), C3(H3), C4(H4), C1(H1)
;
_olex2_submission_special_instructions 'No special instructions were received'

loop_
_space_group_symop_operation_xyz
'x, y, z'
'-x, -y, -z'

loop_
_atom_site_label
_atom_site_type_symbol
_atom_site_fract_x
_atom_site_fract_y
_atom_site_fract_z
_atom_site_U_iso_or_equiv
_atom_site_adp_type
_atom_site_occupancy
_atom_site_site_symmetry_order
_atom_site_calc_flag
_atom_site_refinement_flags_posn
_atom_site_refinement_flags_adp
_atom_site_refinement_flags_occupancy
_atom_site_disorder_assembly
_atom_site_disorder_group
I2 I 0.25967(6) 0.86653(6) 0.51955(3) 0.03826(16) Uani 1 1 d . . . . .
I3 I 0.27424(7) 1.33536(7) 0.36377(4) 0.04563(18) Uani 1 1 d . . . . .
I1 I -0.46175(7) 1.18699(7) 1.08563(4) 0.05242(19) Uani 1 1 d . . . . .
I4 I 0.19769(8) 0.95071(9) 0.21521(4) 0.0575(2) Uani 1 1 d . . . . .
Cu1 Cu 0.40442(12) 1.13961(12) 0.49866(6) 0.0399(3) Uani 1 1 d . . . . .
Cu2 Cu 0.23164(15) 1.04690(15) 0.36450(8) 0.0551(3) Uani 1 1 d . . . . .
N2 N 0.3212(7) 1.2430(7) 0.6197(4) 0.0311(13) Uani 1 1 d . . . . .
N1 N 0.2321(7) 1.3649(7) 0.7656(4) 0.0341(14) Uani 1 1 d . . . . .
C10 C 0.0936(10) 1.3930(11) 0.7012(5) 0.0430(19) Uani 1 1 d . . . . .
H10A H 0.067851 1.505346 0.683530 0.052 Uiso 1 1 calc R . . . .
H10B H -0.007442 1.350106 0.731329 0.052 Uiso 1 1 calc R . . . .
C13 C 0.4301(10) 1.3655(10) 0.6309(5) 0.0398(19) Uani 1 1 d . . . . .
H13A H 0.422008 1.447874 0.578645 0.048 Uiso 1 1 calc R . . . .
H13B H 0.546461 1.320082 0.631765 0.048 Uiso 1 1 calc R . . . .
C7 C 0.1810(11) 1.4442(10) 0.8512(5) 0.045(2) Uani 1 1 d . . . . .
H7A H 0.275159 1.428187 0.890396 0.054 Uiso 1 1 calc R . . . .
H7B H 0.158867 1.556661 0.832548 0.054 Uiso 1 1 calc R . . . .
C9 C 0.3293(11) 1.1231(9) 0.7016(5) 0.0376(17) Uani 1 1 d . . . . .
H9A H 0.443920 1.074063 0.705724 0.045 Uiso 1 1 calc R . . . .
H9B H 0.256525 1.042020 0.695855 0.045 Uiso 1 1 calc R . . . .
C11 C 0.1477(10) 1.3149(11) 0.6168(5) 0.046(2) Uani 1 1 d . . . . .
H11A H 0.072862 1.234755 0.612447 0.055 Uiso 1 1 calc R . . . .
H11B H 0.137941 1.392907 0.562477 0.055 Uiso 1 1 calc R . . . .
C12 C 0.3834(10) 1.4373(11) 0.7178(6) 0.046(2) Uani 1 1 d . . . . .
H12A H 0.477006 1.417665 0.757441 0.056 Uiso 1 1 calc R . . . .
H12B H 0.358251 1.550298 0.703188 0.056 Uiso 1 1 calc R . . . .
C6 C 0.0478(10) 1.2571(10) 0.9765(5) 0.0414(19) Uani 1 1 d . . . . .
H6 H 0.155147 1.209289 0.988432 0.050 Uiso 1 1 calc R . . . .
C3 C -0.2700(10) 1.3999(10) 0.9417(5) 0.0415(19) Uani 1 1 d . . . . .
H3 H -0.377117 1.448608 0.929966 0.050 Uiso 1 1 calc R . . . .
C2 C -0.2500(10) 1.2734(9) 1.0092(5) 0.0363(17) Uani 1 1 d . . . . .
C5 C 0.0288(10) 1.3845(9) 0.9056(5) 0.0368(17) Uani 1 1 d . . . . .
C4 C -0.1286(10) 1.4546(10) 0.8908(5) 0.0388(18) Uani 1 1 d . . . . .
H4 H -0.142304 1.541368 0.845545 0.047 Uiso 1 1 calc R . . . .
C1 C -0.0912(10) 1.2018(10) 1.0287(6) 0.0427(19) Uani 1 1 d . . . . .
H1 H -0.077975 1.118242 1.075896 0.051 Uiso 1 1 calc R . . . .
C8 C 0.2750(10) 1.1944(9) 0.7886(5) 0.0373(17) Uani 1 1 d . . . . .
H8A H 0.177724 1.145471 0.819240 0.045 Uiso 1 1 calc R . . . .
H8B H 0.365875 1.175003 0.830020 0.045 Uiso 1 1 calc R . . . .

loop_
_atom_site_aniso_label
_atom_site_aniso_U_11
_atom_site_aniso_U_22
_atom_site_aniso_U_33
_atom_site_aniso_U_23
_atom_site_aniso_U_13
_atom_site_aniso_U_12
I2 0.0332(3) 0.0416(3) 0.0407(3) -0.0062(2) -0.0016(2) -0.0069(2)
I3 0.0474(3) 0.0455(3) 0.0416(3) 0.0066(2) -0.0108(2) -0.0050(2)
I1 0.0406(3) 0.0482(4) 0.0626(4) 0.0048(3) 0.0048(3) -0.0004(3)
I4 0.0529(4) 0.0836(5) 0.0415(3) -0.0088(3) -0.0118(3) -0.0254(3)
Cu1 0.0413(5) 0.0436(6) 0.0350(5) -0.0080(4) -0.0026(4) -0.0010(4)
Cu2 0.0563(7) 0.0623(8) 0.0495(6) -0.0087(6) -0.0132(5) -0.0105(6)
N2 0.032(3) 0.030(3) 0.030(3) -0.003(3) -0.002(2) 0.000(3)
N1 0.032(3) 0.033(3) 0.036(3) -0.002(3) 0.000(3) -0.004(3)
C10 0.038(4) 0.049(5) 0.040(4) -0.008(4) -0.004(3) 0.009(4)
C13 0.035(4) 0.046(5) 0.041(4) -0.017(4) 0.013(3) -0.012(3)
C7 0.053(5) 0.048(5) 0.039(4) -0.030(4) 0.010(4) -0.012(4)
C9 0.053(5) 0.033(4) 0.026(4) -0.004(3) -0.002(3) -0.002(3)
C11 0.039(4) 0.064(6) 0.036(4) -0.014(4) -0.011(3) 0.005(4)
C12 0.033(4) 0.055(5) 0.053(5) -0.012(4) 0.007(4) -0.014(4)
C6 0.039(4) 0.048(5) 0.036(4) -0.009(4) -0.007(3) 0.006(4)
C3 0.041(4) 0.043(5) 0.038(4) -0.008(4) 0.000(3) 0.011(4)
C2 0.036(4) 0.038(4) 0.035(4) -0.009(3) 0.005(3) -0.005(3)
C5 0.041(4) 0.039(4) 0.033(4) -0.016(3) 0.003(3) -0.003(3)
C4 0.049(5) 0.036(4) 0.029(4) -0.001(3) -0.002(3) 0.004(4)
C1 0.049(5) 0.039(5) 0.038(4) -0.003(4) -0.003(4) 0.004(4)
C8 0.044(4) 0.044(5) 0.024(4) -0.009(3) -0.004(3) 0.001(4)

loop_
_atom_type_symbol
_atom_type_description
_atom_type_scat_dispersion_real
_atom_type_scat_dispersion_imag
_atom_type_scat_source
C C 0.0033 0.0016 'International Tables Vol C Tables 4.2.6.8 and 6.1.1.4'
H H 0.0000 0.0000 'International Tables Vol C Tables 4.2.6.8 and 6.1.1.4'
Cu Cu 0.3201 1.2651 'International Tables Vol C Tables 4.2.6.8 and 6.1.1.4'
I I -0.4742 1.8119 'International Tables Vol C Tables 4.2.6.8 and 6.1.1.4'
N N 0.0061 0.0033 'International Tables Vol C Tables 4.2.6.8 and 6.1.1.4'

loop_
_geom_angle_atom_site_label_1
_geom_angle_atom_site_label_2
_geom_angle_atom_site_label_3
_geom_angle
_geom_angle_site_symmetry_1
_geom_angle_site_symmetry_3
_geom_angle_publ_flag
Cu1 I2 Cu1 60.76(4) 2_676 . ?
Cu2 I2 Cu1 62.85(4) . . ?
Cu2 I2 Cu1 91.28(4) . 2_676 ?
Cu2 I3 Cu1 64.41(4) . . ?
I2 Cu1 I2 119.25(4) 2_676 . ?
I2 Cu1 Cu1 59.16(4) . 2_676 ?
I2 Cu1 Cu1 60.08(4) 2_676 2_676 ?
I2 Cu1 Cu2 56.62(4) . . ?
I2 Cu1 Cu2 119.93(4) 2_676 . ?
I3 Cu1 I2 109.31(4) . 2_676 ?
I3 Cu1 I2 110.03(4) . . ?
I3 Cu1 Cu1 131.73(6) . 2_676 ?
I3 Cu1 Cu2 56.40(4) . . ?
Cu1 Cu1 Cu2 86.81(5) 2_676 . ?
N2 Cu1 I2 104.84(17) . . ?
N2 Cu1 I2 107.56(16) . 2_676 ?
N2 Cu1 I3 104.79(16) . . ?
N2 Cu1 Cu1 123.46(17) . 2_676 ?
N2 Cu1 Cu2 132.26(16) . . ?
I2 Cu2 Cu1 60.54(3) . . ?
I3 Cu2 I2 116.33(4) . . ?
I3 Cu2 Cu1 59.18(3) . . ?
I4 Cu2 I2 124.35(6) . . ?
I4 Cu2 I3 118.96(5) . . ?
I4 Cu2 Cu1 156.20(6) . . ?
C13 N2 Cu1 110.0(4) . . ?
C13 N2 C9 108.1(6) . . ?
C9 N2 Cu1 110.6(4) . . ?
C11 N2 Cu1 112.5(4) . . ?
C11 N2 C13 108.0(6) . . ?
C11 N2 C9 107.5(6) . . ?
C10 N1 C7 110.5(6) . . ?
C10 N1 C12 108.1(6) . . ?
C12 N1 C7 108.2(6) . . ?
C8 N1 C10 109.2(6) . . ?
C8 N1 C7 112.0(6) . . ?
C8 N1 C12 108.7(6) . . ?
N1 C10 C11 109.6(6) . . ?
N2 C13 C12 112.6(6) . . ?
C5 C7 N1 114.1(6) . . ?
N2 C9 C8 111.6(6) . . ?
N2 C11 C10 111.6(6) . . ?
N1 C12 C13 108.7(6) . . ?
C1 C6 C5 120.9(7) . . ?
C2 C3 C4 119.4(7) . . ?
C3 C2 I1 120.0(6) . . ?
C3 C2 C1 120.9(7) . . ?
C1 C2 I1 119.0(6) . . ?
C6 C5 C7 120.0(8) . . ?
C4 C5 C7 121.5(8) . . ?
C4 C5 C6 118.4(7) . . ?
C5 C4 C3 121.5(8) . . ?
C6 C1 C2 118.7(8) . . ?
N1 C8 C9 109.7(6) . . ?

loop_
_geom_bond_atom_site_label_1
_geom_bond_atom_site_label_2
_geom_bond_distance
_geom_bond_site_symmetry_2
_geom_bond_publ_flag
I2 Cu1 2.6934(12) . ?
I2 Cu1 2.6683(11) 2_676 ?
I2 Cu2 2.5831(14) . ?
I3 Cu1 2.6209(11) . ?
I3 Cu2 2.5420(14) . ?
I1 C2 2.097(8) . ?
I4 Cu2 2.5094(13) . ?
Cu1 Cu1 2.711(2) 2_676 ?
Cu1 Cu2 2.7525(14) . ?
Cu1 N2 2.143(6) . ?
N2 C13 1.469(10) . ?
N2 C9 1.473(9) . ?
N2 C11 1.459(10) . ?
N1 C10 1.491(10) . ?
N1 C7 1.532(9) . ?
N1 C12 1.496(10) . ?
N1 C8 1.471(10) . ?
C10 C11 1.517(11) . ?
C13 C12 1.511(11) . ?
C7 C5 1.496(11) . ?
C9 C8 1.519(10) . ?
C6 C5 1.406(12) . ?
C6 C1 1.385(12) . ?
C3 C2 1.371(11) . ?
C3 C4 1.390(12) . ?
C2 C1 1.383(11) . ?
C5 C4 1.356(11) . ?
